data_4108824
loop_
_publ_author_name
'Yasuhiro Ohki'
'Tsubasa Hatanaka'
'Kazuyuki Tatsumi'

_publ_section_title
;
 C-H Bond Activation of Heteroarenes Mediated by a Half-Sandwich Iron
 Complex of N-Heterocyclic Carbene
;
_journal_name_full 'Journal of the American Chemical Society'
_journal_page_first 17174
_journal_page_last 17186
_journal_paper_doi 10.1021/ja8063028
_journal_volume 130
_journal_year 2008
_chemical_formula_moiety 'C27 H41 B Fe N2 O2 '
_chemical_formula_sum 'C27 H41 B Fe N2 O2'
_chemical_formula_weight 492.29
_space_group_IT_number 62
_symmetry_cell_setting orthorhombic
_symmetry_Int_Tables_number 62
_symmetry_space_group_name_Hall '-P 2ac 2n'
_symmetry_space_group_name_H-M 'P n m a'
_cell_angle_alpha 90.0000
_cell_angle_beta 90.0000
_cell_angle_gamma 90.0000
_cell_formula_units_Z 4
_cell_length_a 16.603(3)
_cell_length_b 13.690(3)
_cell_length_c 11.323(2)
_cell_measurement_reflns_used 1135
_cell_measurement_temperature 173.1
_cell_measurement_theta_max 24.5
_cell_measurement_theta_min 3.0
_cell_volume 2573.7(9)
_computing_cell_refinement CrystalClear
_computing_data_collection CrystalClear
_computing_data_reduction CrystalStructure
_computing_publication_material 'CrystalStructure 3.8'
_computing_structure_refinement CRYSTALS
_computing_structure_solution SIR97
_diffrn_detector_area_resol_mean 7.31
_diffrn_measured_fraction_theta_full 0.997
_diffrn_measured_fraction_theta_max 0.997
_diffrn_measurement_device_type 'Rigaku Saturn'
_diffrn_measurement_method \w
_diffrn_radiation_type 'Mo K\a'
_diffrn_radiation_wavelength 0.71070
_diffrn_reflns_av_R_equivalents 0.051
_diffrn_reflns_limit_h_max 21
_diffrn_reflns_limit_h_min -21
_diffrn_reflns_limit_k_max 17
_diffrn_reflns_limit_k_min -17
_diffrn_reflns_limit_l_max 11
_diffrn_reflns_limit_l_min -14
_diffrn_reflns_number 20127
_diffrn_reflns_theta_full 27.47
_diffrn_reflns_theta_max 27.47
_exptl_absorpt_coefficient_mu 0.611
_exptl_absorpt_correction_T_max 0.941
_exptl_absorpt_correction_T_min 0.832
_exptl_absorpt_correction_type multi-scan
_exptl_absorpt_process_details 'Jacobson, R. (1998) Private communication'
_exptl_crystal_colour pale-violet
_exptl_crystal_density_diffrn 1.270
_exptl_crystal_description block
_exptl_crystal_F_000 1056.00
_exptl_crystal_size_max 0.20
_exptl_crystal_size_mid 0.20
_exptl_crystal_size_min 0.10
_refine_diff_density_max 0.81
_refine_diff_density_min -0.74
_refine_ls_extinction_method none
_refine_ls_goodness_of_fit_ref 1.091
_refine_ls_hydrogen_treatment mixed
_refine_ls_number_parameters 200
_refine_ls_number_reflns 3058
_refine_ls_R_factor_gt 0.0558
_refine_ls_shift/su_max 0.0000
_refine_ls_structure_factor_coef F
_refine_ls_weighting_details 'w = 1/[0.0011Fo^2^ + 0.7800\s(Fo^2^)]'
_refine_ls_weighting_scheme calc
_refine_ls_wR_factor_ref 0.0712
_reflns_number_gt 2250
_reflns_number_total 3066
_reflns_threshold_expression F^2^>2.0\s(F^2^)
_cod_data_source_file ja8063028_si_002_12.cif
_cod_data_source_block '_Cp*FeIPr(H)2Bcat'
_cod_original_cell_volume 2573.6(8)
_cod_original_formula_sum 'C27 H41 B Fe N2 O2 '
_cod_database_code 4108824

loop_
_symmetry_equiv_pos_site_id
_symmetry_equiv_pos_as_xyz
1 +X,+Y,+Z
2 1/2-X,1/2+Y,1/2+Z
3 +X,1/2-Y,+Z
4 1/2-X,-Y,1/2+Z
5 -X,-Y,-Z
6 1/2+X,1/2-Y,1/2-Z
7 -X,1/2+Y,-Z
8 1/2+X,+Y,1/2-Z

loop_
_atom_site_label
_atom_site_type_symbol
_atom_site_fract_x
_atom_site_fract_y
_atom_site_fract_z
_atom_site_U_iso_or_equiv
_atom_site_adp_type
_atom_site_occupancy
_atom_site_symmetry_multiplicity
_atom_site_calc_flag
_atom_site_refinement_flags
Fe(1) Fe 0.32652(3) 0.2500 0.63093(4) 0.01890(14) Uani 1.00 2 d S
O(1) O 0.32028(13) 0.2500 0.9023(2) 0.0210(6) Uani 1.00 2 d S
O(2) O 0.19126(15) 0.2500 0.8217(2) 0.0254(6) Uani 1.00 2 d S
N(1) N 0.17694(11) 0.17151(15) 0.51378(17) 0.0182(4) Uani 1.00 1 d .
C(1) C 0.2225(2) 0.2500 0.5468(2) 0.0178(7) Uani 1.00 2 d S
C(2) C 0.10407(14) 0.20060(18) 0.4630(2) 0.0212(5) Uani 1.00 1 d .
C(3) C 0.20259(16) 0.07024(18) 0.5380(2) 0.0250(6) Uani 1.00 1 d .
C(4) C 0.19693(19) 0.0036(2) 0.4300(2) 0.0354(7) Uani 1.00 1 d .
C(5) C 0.15863(19) 0.0285(2) 0.6444(2) 0.0351(7) Uani 1.00 1 d .
C(6) C 0.03985(17) 0.1339(2) 0.4203(2) 0.0336(7) Uani 1.00 1 d .
C(7) C 0.2639(2) 0.2500 0.9906(3) 0.0214(8) Uani 1.00 2 d S
C(8) C 0.1870(2) 0.2500 0.9427(3) 0.0220(8) Uani 1.00 2 d S
C(9) C 0.1191(2) 0.250000(10) 1.0124(3) 0.0345(10) Uani 1.00 2 d S
C(10) C 0.1313(2) 0.250000(10) 1.1349(3) 0.0350(11) Uani 1.00 2 d S
C(11) C 0.2083(2) 0.250000(10) 1.1829(3) 0.0315(10) Uani 1.00 2 d S
C(12) C 0.2758(2) 0.250000(10) 1.1097(3) 0.0253(9) Uani 1.00 2 d S
C(13) C 0.4482(2) 0.2500 0.6753(3) 0.0358(11) Uani 1.00 2 d S
C(14) C 0.42950(16) 0.1660(2) 0.6063(2) 0.0320(7) Uani 1.00 1 d .
C(15) C 0.39916(15) 0.19761(19) 0.4947(2) 0.0249(6) Uani 1.00 1 d .
C(16) C 0.4892(2) 0.250000(10) 0.7929(3) 0.0607(16) Uani 1.00 2 d S
C(17) C 0.4434(2) 0.0624(2) 0.6422(2) 0.0541(10) Uani 1.00 1 d .
C(18) C 0.38072(18) 0.1350(2) 0.3896(2) 0.0349(7) Uani 1.00 1 d .
B(1) B 0.2762(2) 0.2500 0.7916(3) 0.0212(9) Uani 1.00 2 d S
H(1) H 0.2945(17) 0.171(2) 0.722(2) 0.033(7) Uiso 1.00 1 c .
H(2) H 0.2151 0.2500 1.2680 0.038 Uiso 1.00 2 c R
H(3) H 0.3297 0.2500 1.1427 0.030 Uiso 1.00 2 c R
H(4) H 0.2591 0.0733 0.5593 0.030 Uiso 1.00 1 c R
H(5) H 0.0851 0.2500 1.1872 0.042 Uiso 1.00 2 c R
H(6) H 0.0655 0.2500 0.9784 0.041 Uiso 1.00 2 c R
H(7) H 0.2131 0.0391 0.3598 0.043 Uiso 1.00 1 c R
H(8) H 0.0546 0.1081 0.3434 0.040 Uiso 1.00 1 c R
H(9) H 0.1646 0.0727 0.7108 0.042 Uiso 1.00 1 c R
H(10) H 0.4986 0.0436 0.6257 0.065 Uiso 1.00 1 c R
H(11) H 0.3736 0.0678 0.4148 0.042 Uiso 1.00 1 c R
H(12) H 0.5472 0.2500 0.7828 0.073 Uiso 1.00 2 c R
H(13) H 0.2322 -0.0522 0.4410 0.043 Uiso 1.00 1 c R
H(14) H 0.1419 -0.0189 0.4208 0.042 Uiso 1.00 1 c R
H(15) H 0.1019 0.0210 0.6259 0.042 Uiso 1.00 1 c R
H(16) H 0.1813 -0.0347 0.6646 0.042 Uiso 1.00 1 c R
H(17) H 0.0337 0.0804 0.4757 0.041 Uiso 1.00 1 c R
H(18) H -0.0106 0.1693 0.4139 0.041 Uiso 1.00 1 c R
H(20) H 0.4732 0.1921 0.8364 0.073 Uiso 1.00 1 c R
H(21) H 0.4329 0.0556 0.7261 0.065 Uiso 1.00 1 c R
H(22) H 0.4070 0.0207 0.5982 0.065 Uiso 1.00 1 c R
H(23) H 0.3316 0.1581 0.3526 0.042 Uiso 1.00 1 c R
H(24) H 0.4247 0.1386 0.3333 0.042 Uiso 1.00 1 c R

loop_
_atom_site_aniso_label
_atom_site_aniso_U_11
_atom_site_aniso_U_22
_atom_site_aniso_U_33
_atom_site_aniso_U_12
_atom_site_aniso_U_13
_atom_site_aniso_U_23
Fe(1) 0.0174(2) 0.0240(3) 0.0153(2) 0.0000 0.00009(17) 0.0000
O(1) 0.0183(12) 0.0291(13) 0.0156(11) 0.0000 0.0001(9) 0.0000
O(2) 0.0211(12) 0.0380(15) 0.0170(11) 0.0000 0.0005(9) 0.0000
N(1) 0.0198(10) 0.0175(10) 0.0171(9) -0.0016(7) -0.0010(7) 0.0003(7)
C(1) 0.0208(16) 0.0208(16) 0.0117(14) 0.0000 0.0041(12) 0.0000
C(2) 0.0191(11) 0.0252(12) 0.0192(10) -0.0026(10) -0.0017(9) 0.0007(9)
C(3) 0.0301(13) 0.0186(11) 0.0264(12) -0.0001(10) -0.0038(10) -0.0001(10)
C(4) 0.0474(17) 0.0221(13) 0.0366(15) 0.0004(13) -0.0021(13) -0.0076(11)
C(5) 0.0468(17) 0.0284(15) 0.0302(14) -0.0076(13) -0.0032(12) 0.0071(11)
C(6) 0.0298(14) 0.0364(15) 0.0346(14) -0.0063(12) -0.0063(11) -0.0015(12)
C(7) 0.0230(17) 0.0195(16) 0.0216(16) 0.0000 0.0022(13) 0.0000
C(8) 0.0236(17) 0.0264(18) 0.0159(16) 0.0000 -0.0008(13) 0.0000
C(9) 0.0229(19) 0.056(2) 0.0247(18) 0.0000 0.0039(15) 0.0000
C(10) 0.026(2) 0.056(2) 0.0232(19) 0.0000 0.0080(15) 0.0000
C(11) 0.036(2) 0.040(2) 0.0190(17) 0.0000 0.0035(15) 0.0000
C(12) 0.0244(18) 0.0297(19) 0.0219(16) 0.0000 0.0001(14) 0.0000
C(13) 0.0169(17) 0.068(3) 0.0225(19) 0.0000 -0.0012(14) 0.0000
C(14) 0.0211(12) 0.0465(17) 0.0283(12) 0.0119(12) 0.0034(10) 0.0075(12)
C(15) 0.0201(11) 0.0342(14) 0.0204(11) 0.0039(10) 0.0027(9) -0.0007(10)
C(16) 0.024(2) 0.131(5) 0.027(2) 0.0000 -0.0071(18) 0.0000
C(17) 0.050(2) 0.063(2) 0.0491(19) 0.0366(18) 0.0146(15) 0.0201(17)
C(18) 0.0352(15) 0.0360(15) 0.0334(14) 0.0040(13) 0.0085(12) -0.0062(12)
B(1) 0.0162(17) 0.0242(19) 0.0233(18) 0.0000 -0.0001(15) 0.0000

loop_
_atom_type_symbol
_atom_type_description
_atom_type_scat_dispersion_real
_atom_type_scat_dispersion_imag
_atom_type_scat_source
H H 0.000 0.000
;
International Tables for Crystallography
(1992, Vol. C, Table 6.1.1.4)
;
N N 0.006 0.003
;
International Tables for Crystallography
(1992, Vol. C, Tables 4.2.6.8 and 6.1.1.4)
;
O O 0.011 0.006
;
International Tables for Crystallography
(1992, Vol. C, Tables 4.2.6.8 and 6.1.1.4)
;
Fe Fe 0.346 0.844
;
International Tables for Crystallography
(1992, Vol. C, Tables 4.2.6.8 and 6.1.1.4)
;
B B 0.001 0.001
;
International Tables for Crystallography
(1992, Vol. C, Tables 4.2.6.8 and 6.1.1.4)
;
C C 0.003 0.002
;
International Tables for Crystallography
(1992, Vol. C, Tables 4.2.6.8 and 6.1.1.4)
;

loop_
_geom_angle_atom_site_label_1
_geom_angle_atom_site_label_2
_geom_angle_atom_site_label_3
_geom_angle
_geom_angle_publ_flag
_geom_angle_site_symmetry_1
_geom_angle_site_symmetry_3
C(1) Fe(1) C(13) 165.09(13) yes . .
C(1) Fe(1) C(14) 130.96(10) yes . .
C(1) Fe(1) C(14) 130.96(10) yes . 3_555
C(1) Fe(1) C(15) 98.60(11) yes . .
C(1) Fe(1) C(15) 98.60(11) yes . 3_555
C(1) Fe(1) B(1) 94.19(14) yes . .
C(13) Fe(1) C(14) 40.02(9) yes . .
C(13) Fe(1) C(14) 40.02(9) yes . 3_555
C(13) Fe(1) C(15) 67.48(11) yes . .
C(13) Fe(1) C(15) 67.48(11) yes . 3_555
C(13) Fe(1) B(1) 100.72(15) yes . .
C(14) Fe(1) C(14) 67.13(11) yes . 3_555
C(14) Fe(1) C(15) 40.09(10) yes . .
C(14) Fe(1) C(15) 67.38(10) yes . 3_555
C(14) Fe(1) B(1) 117.72(11) yes . .
C(14) Fe(1) C(15) 67.38(10) yes 3_555 .
C(14) Fe(1) C(15) 40.09(10) yes 3_555 3_555
C(14) Fe(1) B(1) 117.72(11) yes 3_555 .
C(15) Fe(1) C(15) 40.24(10) yes . 3_555
C(15) Fe(1) B(1) 156.01(9) yes . .
C(15) Fe(1) B(1) 156.01(9) yes 3_555 .
C(7) O(1) B(1) 106.6(2) yes . .
C(8) O(2) B(1) 106.5(2) yes . .
C(1) N(1) C(2) 111.6(2) yes . .
C(1) N(1) C(3) 121.88(19) yes . .
C(2) N(1) C(3) 126.44(19) yes . .
Fe(1) C(1) N(1) 128.09(13) yes . .
Fe(1) C(1) N(1) 128.09(13) yes . 3_555
N(1) C(1) N(1) 103.7(2) yes . 3_555
N(1) C(2) C(2) 106.6(2) yes . 3_555
N(1) C(2) C(6) 125.5(2) yes . .
C(2) C(2) C(6) 128.0(2) yes 3_555 .
N(1) C(3) C(4) 113.2(2) yes . .
N(1) C(3) C(5) 111.2(2) yes . .
C(4) C(3) C(5) 112.3(2) yes . .
O(1) C(7) C(8) 110.1(2) yes . .
O(1) C(7) C(12) 128.5(3) yes . .
C(8) C(7) C(12) 121.4(3) yes . .
O(2) C(8) C(7) 110.1(2) yes . .
O(2) C(8) C(9) 127.9(3) yes . .
C(7) C(8) C(9) 122.0(3) yes . .
C(8) C(9) C(10) 116.7(3) yes . .
C(9) C(10) C(11) 121.4(3) yes . .
C(10) C(11) C(12) 120.5(3) yes . .
C(7) C(12) C(11) 118.1(3) yes . .
Fe(1) C(13) C(14) 69.87(18) yes . .
Fe(1) C(13) C(14) 69.87(18) yes . 3_555
Fe(1) C(13) C(16) 131.0(2) yes . .
C(14) C(13) C(14) 107.7(2) yes . 3_555
C(14) C(13) C(16) 125.99(16) yes . .
C(14) C(13) C(16) 125.99(16) yes 3_555 .
Fe(1) C(14) C(13) 70.11(18) yes . .
Fe(1) C(14) C(15) 70.19(15) yes . .
Fe(1) C(14) C(17) 128.0(2) yes . .
C(13) C(14) C(15) 108.5(2) yes . .
C(13) C(14) C(17) 125.7(2) yes . .
C(15) C(14) C(17) 125.7(2) yes . .
Fe(1) C(15) C(14) 69.72(14) yes . .
Fe(1) C(15) C(15) 69.88(13) yes . 3_555
Fe(1) C(15) C(18) 131.77(18) yes . .
C(14) C(15) C(15) 107.6(2) yes . 3_555
C(14) C(15) C(18) 127.0(2) yes . .
C(15) C(15) C(18) 124.9(2) yes 3_555 .
Fe(1) B(1) O(1) 125.1(2) yes . .
Fe(1) B(1) O(2) 128.2(2) yes . .
O(1) B(1) O(2) 106.7(2) yes . .
C(1) Fe(1) H(1) 91.1(10) no . .
C(1) Fe(1) H(1) 91.1(10) no . 3_555
C(13) Fe(1) H(1) 99.8(10) no . .
C(13) Fe(1) H(1) 99.8(10) no . 3_555
C(14) Fe(1) H(1) 89.1(10) no . .
C(14) Fe(1) H(1) 137.8(10) no . 3_555
C(14) Fe(1) H(1) 137.8(10) no 3_555 .
C(14) Fe(1) H(1) 89.1(10) no 3_555 3_555
C(15) Fe(1) H(1) 115.9(10) no . .
C(15) Fe(1) H(1) 155.3(10) no . 3_555
C(15) Fe(1) H(1) 155.3(10) no 3_555 .
C(15) Fe(1) H(1) 115.9(10) no 3_555 3_555
B(1) Fe(1) H(1) 43.3(10) no . .
B(1) Fe(1) H(1) 43.3(10) no . 3_555
H(1) Fe(1) H(1) 86.4(14) no . 3_555
N(1) C(3) H(4) 106.5 no . .
C(4) C(3) H(4) 106.5 no . .
C(5) C(3) H(4) 106.5 no . .
C(3) C(4) H(7) 109.8 no . .
C(3) C(4) H(13) 109.2 no . .
C(3) C(4) H(14) 109.4 no . .
H(7) C(4) H(13) 109.5 no . .
H(7) C(4) H(14) 109.5 no . .
H(13) C(4) H(14) 109.5 no . .
C(3) C(5) H(9) 109.2 no . .
C(3) C(5) H(15) 109.5 no . .
C(3) C(5) H(16) 109.6 no . .
H(9) C(5) H(15) 109.5 no . .
H(9) C(5) H(16) 109.5 no . .
H(15) C(5) H(16) 109.5 no . .
C(2) C(6) H(8) 109.5 no . .
C(2) C(6) H(17) 109.2 no . .
C(2) C(6) H(18) 109.7 no . .
H(8) C(6) H(17) 109.5 no . .
H(8) C(6) H(18) 109.5 no . .
H(17) C(6) H(18) 109.5 no . .
C(8) C(9) H(6) 121.7 no . .
C(10) C(9) H(6) 121.7 no . .
C(9) C(10) H(5) 119.3 no . .
C(11) C(10) H(5) 119.4 no . .
C(10) C(11) H(2) 119.7 no . .
C(12) C(11) H(2) 119.9 no . .
C(7) C(12) H(3) 121.0 no . .
C(11) C(12) H(3) 120.9 no . .
C(13) C(16) H(12) 110.2 no . .
C(13) C(16) H(20) 109.1 no . .
C(13) C(16) H(20) 109.1 no . 3_555
H(12) C(16) H(20) 109.5 no . .
H(12) C(16) H(20) 109.5 no . 3_555
H(20) C(16) H(20) 109.5 no . 3_555
C(14) C(17) H(10) 110.3 no . .
C(14) C(17) H(21) 109.3 no . .
C(14) C(17) H(22) 108.8 no . .
H(10) C(17) H(21) 109.5 no . .
H(10) C(17) H(22) 109.5 no . .
H(21) C(17) H(22) 109.5 no . .
C(15) C(18) H(11) 109.5 no . .
C(15) C(18) H(23) 109.1 no . .
C(15) C(18) H(24) 109.8 no . .
H(11) C(18) H(23) 109.5 no . .
H(11) C(18) H(24) 109.5 no . .
H(23) C(18) H(24) 109.5 no . .
Fe(1) B(1) H(1) 52.0(12) no . .
Fe(1) B(1) H(1) 52.0(11) no . 3_555
O(1) B(1) H(1) 112.7(12) no . .
O(1) B(1) H(1) 112.7(12) no . 3_555
O(2) B(1) H(1) 110.5(12) no . .
O(2) B(1) H(1) 110.5(12) no . 3_555
H(1) B(1) H(1) 103.8(17) no . 3_555
Fe(1) H(1) B(1) 84.7(15) no . .

loop_
_geom_bond_atom_site_label_1
_geom_bond_atom_site_label_2
_geom_bond_distance
_geom_bond_publ_flag
_geom_bond_site_symmetry_2
Fe(1) C(1) 1.973(3) yes .
Fe(1) C(13) 2.082(3) yes .
Fe(1) C(14) 2.079(2) yes .
Fe(1) C(14) 2.079(2) yes 3_555
Fe(1) C(15) 2.085(2) yes .
Fe(1) C(15) 2.085(2) yes 3_555
Fe(1) B(1) 2.002(3) yes .
O(1) C(7) 1.370(4) yes .
O(1) B(1) 1.452(4) yes .
O(2) C(8) 1.373(4) yes .
O(2) B(1) 1.451(4) yes .
N(1) C(1) 1.366(2) yes .
N(1) C(2) 1.397(2) yes .
N(1) C(3) 1.476(3) yes .
C(2) C(2) 1.353(3) yes 3_555
C(2) C(6) 1.485(3) yes .
C(3) C(4) 1.529(3) yes .
C(3) C(5) 1.520(3) yes .
C(7) C(8) 1.387(4) yes .
C(7) C(12) 1.363(4) yes .
C(8) C(9) 1.376(5) yes .
C(9) C(10) 1.402(5) yes .
C(10) C(11) 1.389(5) yes .
C(11) C(12) 1.393(5) yes .
C(13) C(14) 1.424(3) yes .
C(13) C(14) 1.424(3) yes 3_555
C(13) C(16) 1.496(5) yes .
C(14) C(15) 1.427(3) yes .
C(14) C(17) 1.493(4) yes .
C(15) C(15) 1.434(3) yes 3_555
C(15) C(18) 1.498(3) yes .
Fe(1) H(1) 1.58(2) no .
Fe(1) H(1) 1.58(2) no 3_555
C(3) H(4) 0.970 no .
C(4) H(7) 0.970 no .
C(4) H(13) 0.970 no .
C(4) H(14) 0.970 no .
C(5) H(9) 0.970 no .
C(5) H(15) 0.970 no .
C(5) H(16) 0.970 no .
C(6) H(8) 0.970 no .
C(6) H(17) 0.970 no .
C(6) H(18) 0.970 no .
C(9) H(6) 0.970 no .
C(10) H(5) 0.970 no .
C(11) H(2) 0.970 no .
C(12) H(3) 0.970 no .
C(16) H(12) 0.970 no .
C(16) H(20) 0.970 no .
C(16) H(20) 0.970 no 3_555
C(17) H(10) 0.970 no .
C(17) H(21) 0.970 no .
C(17) H(22) 0.970 no .
C(18) H(11) 0.970 no .
C(18) H(23) 0.970 no .
C(18) H(24) 0.970 no .
B(1) H(1) 1.38(2) no .
B(1) H(1) 1.38(2) no 3_555

loop_
_geom_contact_atom_site_label_1
_geom_contact_atom_site_label_2
_geom_contact_distance
_geom_contact_site_symmetry_2
Fe(1) O(1) 3.075(2) .
Fe(1) O(2) 3.116(2) .
Fe(1) N(1) 3.0136(19) .
Fe(1) N(1) 3.0136(19) 3_555
Fe(1) C(3) 3.376(2) .
Fe(1) C(3) 3.376(2) 3_555
Fe(1) C(16) 3.265(4) .
Fe(1) C(17) 3.221(3) .
Fe(1) C(17) 3.221(3) 3_555
Fe(1) C(18) 3.280(2) .
Fe(1) C(18) 3.280(2) 3_555
O(1) Fe(1) 3.075(2) .
O(1) O(2) 2.329(3) .
O(1) C(4) 3.497(2) 2_555
O(1) C(4) 3.497(2) 4_555
O(1) C(8) 2.260(4) .
O(1) C(9) 3.565(4) .
O(1) C(12) 2.462(4) .
O(1) C(13) 3.335(4) .
O(1) C(16) 3.066(4) .
O(2) Fe(1) 3.116(2) .
O(2) O(1) 2.329(3) .
O(2) C(1) 3.154(3) .
O(2) C(7) 2.261(4) .
O(2) C(9) 2.470(4) .
O(2) C(12) 3.551(4) .
O(2) C(16) 3.597(4) 6_456
N(1) Fe(1) 3.0136(19) .
N(1) N(1) 2.149(2) 3_555
N(1) C(2) 2.204(3) 3_555
N(1) C(3) 3.572(3) 3_555
N(1) C(4) 2.509(3) .
N(1) C(5) 2.473(3) .
N(1) C(6) 2.563(3) .
C(1) O(2) 3.154(3) .
C(1) C(2) 2.285(3) .
C(1) C(2) 2.285(3) 3_555
C(1) C(3) 2.485(2) .
C(1) C(3) 2.485(2) 3_555
C(1) C(5) 3.397(3) .
C(1) C(5) 3.397(3) 3_555
C(1) C(15) 3.077(4) .
C(1) C(15) 3.077(4) 3_555
C(1) C(18) 3.543(4) .
C(1) C(18) 3.543(4) 3_555
C(1) B(1) 2.911(5) .
C(2) N(1) 2.204(3) 3_555
C(2) C(1) 2.285(3) .
C(2) C(3) 2.565(3) .
C(2) C(4) 3.129(3) .
C(2) C(5) 3.254(3) .
C(2) C(6) 2.551(3) 3_555
C(2) C(16) 3.425(4) 6_456
C(3) Fe(1) 3.376(2) .
C(3) N(1) 3.572(3) 3_555
C(3) C(1) 2.485(2) .
C(3) C(2) 2.565(3) .
C(3) C(6) 3.137(3) .
C(3) C(18) 3.515(3) .
C(4) O(1) 3.497(2) 2_544
C(4) N(1) 2.509(3) .
C(4) C(2) 3.129(3) .
C(4) C(5) 2.533(4) .
C(4) C(6) 3.162(4) .
C(4) C(7) 3.598(2) 2_544
C(4) C(18) 3.572(4) .
C(5) N(1) 2.473(3) .
C(5) C(1) 3.397(3) .
C(5) C(2) 3.254(3) .
C(5) C(4) 2.533(4) .
C(5) C(6) 3.523(4) .
C(6) N(1) 2.563(3) .
C(6) C(2) 2.551(3) 3_555
C(6) C(3) 3.137(3) .
C(6) C(4) 3.162(4) .
C(6) C(5) 3.523(4) .
C(6) C(6) 3.179(4) 3_555
C(7) O(2) 2.261(4) .
C(7) C(4) 3.598(2) 2_555
C(7) C(4) 3.598(2) 4_555
C(7) C(9) 2.416(5) .
C(7) C(10) 2.741(5) .
C(7) C(11) 2.365(5) .
C(7) B(1) 2.263(5) .
C(8) O(1) 2.260(4) .
C(8) C(10) 2.364(5) .
C(8) C(11) 2.742(5) .
C(8) C(12) 2.398(4) .
C(8) B(1) 2.263(5) .
C(9) O(1) 3.565(4) .
C(9) O(2) 2.470(4) .
C(9) C(7) 2.416(5) .
C(9) C(11) 2.433(5) .
C(9) C(12) 2.825(5) .
C(9) C(13) 3.545(5) 6_456
C(10) C(7) 2.741(5) .
C(10) C(8) 2.364(5) .
C(10) C(12) 2.415(5) .
C(11) C(7) 2.365(5) .
C(11) C(8) 2.742(5) .
C(11) C(9) 2.433(5) .
C(12) O(1) 2.462(4) .
C(12) O(2) 3.551(4) .
C(12) C(8) 2.398(4) .
C(12) C(9) 2.825(5) .
C(12) C(10) 2.415(5) .
C(13) O(1) 3.335(4) .
C(13) C(9) 3.545(5) 6_556
C(13) C(15) 2.315(4) .
C(13) C(15) 2.315(4) 3_555
C(13) C(17) 2.596(3) .
C(13) C(17) 2.596(3) 3_555
C(13) B(1) 3.145(5) .
C(14) C(14) 2.299(4) 3_555
C(14) C(15) 2.310(3) 3_555
C(14) C(16) 2.602(4) .
C(14) C(18) 2.619(3) .
C(14) B(1) 3.493(4) .
C(15) C(1) 3.077(4) .
C(15) C(13) 2.315(4) .
C(15) C(14) 2.310(3) 3_555
C(15) C(17) 2.599(4) .
C(15) C(18) 2.600(3) 3_555
C(16) Fe(1) 3.265(4) .
C(16) O(1) 3.066(4) .
C(16) O(2) 3.597(4) 6_556
C(16) C(2) 3.425(4) 6_556
C(16) C(2) 3.425(4) 8_556
C(16) C(14) 2.602(4) .
C(16) C(14) 2.602(4) 3_555
C(16) C(17) 3.175(4) .
C(16) C(17) 3.175(4) 3_555
C(16) B(1) 3.537(5) .
C(17) Fe(1) 3.221(3) .
C(17) C(13) 2.596(3) .
C(17) C(15) 2.599(4) .
C(17) C(16) 3.175(4) .
C(17) C(18) 3.202(4) .
C(18) Fe(1) 3.280(2) .
C(18) C(1) 3.543(4) .
C(18) C(3) 3.515(3) .
C(18) C(4) 3.572(4) .
C(18) C(14) 2.619(3) .
C(18) C(15) 2.600(3) 3_555
C(18) C(17) 3.202(4) .
C(18) C(18) 3.149(4) 3_555
B(1) C(1) 2.911(5) .
B(1) C(7) 2.263(5) .
B(1) C(8) 2.263(5) .
B(1) C(13) 3.145(5) .
B(1) C(14) 3.493(4) .
B(1) C(14) 3.493(4) 3_555
B(1) C(16) 3.537(5) .
Fe(1) H(4) 2.786 .
Fe(1) H(4) 2.786 3_555
Fe(1) H(11) 3.580 .
Fe(1) H(11) 3.580 3_555
Fe(1) H(20) 3.459 .
Fe(1) H(20) 3.459 3_555
Fe(1) H(21) 3.372 .
Fe(1) H(21) 3.372 3_555
Fe(1) H(22) 3.431 .
Fe(1) H(22) 3.431 3_555
Fe(1) H(23) 3.394 .
Fe(1) H(23) 3.394 3_555
O(1) H(1) 2.36(2) .
O(1) H(1) 2.36(2) 3_555
O(1) H(3) 2.726 .
O(1) H(13) 2.879 2_555
O(1) H(13) 2.879 4_555
O(1) H(14) 3.232 2_555
O(1) H(14) 3.232 4_555
O(1) H(20) 2.762 .
O(1) H(20) 2.762 3_555
O(2) H(1) 2.32(2) .
O(2) H(1) 2.32(2) 3_555
O(2) H(6) 2.741 .
O(2) H(9) 2.769 .
O(2) H(9) 2.769 3_555
O(2) H(12) 2.668 6_456
O(2) H(13) 3.283 2_555
O(2) H(13) 3.283 4_555
N(1) H(1) 3.06(2) .
N(1) H(2) 3.050 1_554
N(1) H(4) 1.984 .
N(1) H(7) 2.585 .
N(1) H(8) 2.932 .
N(1) H(9) 2.617 .
N(1) H(12) 3.331 6_456
N(1) H(13) 3.301 .
N(1) H(14) 2.871 .
N(1) H(15) 2.722 .
N(1) H(16) 3.300 .
N(1) H(17) 2.720 .
N(1) H(18) 3.313 .
N(1) H(23) 3.155 .
C(1) H(1) 2.55(2) .
C(1) H(1) 2.55(2) 3_555
C(1) H(2) 3.160 1_554
C(1) H(4) 2.498 .
C(1) H(4) 2.498 3_555
C(1) H(7) 3.584 .
C(1) H(7) 3.584 3_555
C(1) H(9) 3.203 .
C(1) H(9) 3.203 3_555
C(1) H(12) 3.491 6_456
C(1) H(23) 3.114 .
C(1) H(23) 3.114 3_555
C(2) H(2) 2.955 1_554
C(2) H(4) 3.294 .
C(2) H(5) 3.212 1_554
C(2) H(7) 3.087 .
C(2) H(8) 2.027 .
C(2) H(8) 3.060 3_555
C(2) H(9) 3.456 .
C(2) H(12) 3.103 6_456
C(2) H(14) 3.107 .
C(2) H(15) 3.074 .
C(2) H(17) 2.023 .
C(2) H(17) 3.221 3_555
C(2) H(18) 2.029 .
C(2) H(18) 2.666 3_555
C(2) H(20) 3.469 6_456
C(2) H(20) 3.145 8_456
C(3) H(1) 2.92(2) .
C(3) H(7) 2.070 .
C(3) H(8) 3.340 .
C(3) H(9) 2.055 .
C(3) H(11) 3.163 .
C(3) H(13) 2.063 .
C(3) H(14) 2.065 .
C(3) H(15) 2.059 .
C(3) H(16) 2.060 .
C(3) H(17) 2.895 .
C(3) H(22) 3.527 .
C(3) H(23) 3.231 .
C(4) H(1) 3.36(2) 4_554
C(4) H(4) 2.031 .
C(4) H(8) 2.931 .
C(4) H(9) 3.360 .
C(4) H(9) 3.540 4_554
C(4) H(11) 3.067 .
C(4) H(15) 2.732 .
C(4) H(16) 2.721 .
C(4) H(17) 2.954 .
C(4) H(21) 3.260 4_554
C(4) H(23) 3.200 .
C(5) H(1) 3.11(2) .
C(5) H(4) 2.022 .
C(5) H(7) 3.350 .
C(5) H(7) 3.367 4_555
C(5) H(11) 3.376 4_555
C(5) H(13) 2.831 .
C(5) H(14) 2.628 .
C(5) H(17) 2.908 .
C(5) H(23) 3.480 4_555
C(5) H(24) 3.423 4_555
C(6) H(5) 3.171 1_554
C(6) H(7) 3.229 .
C(6) H(14) 2.692 .
C(6) H(15) 2.979 .
C(6) H(15) 3.210 5_556
C(6) H(17) 3.389 5_556
C(6) H(18) 2.823 3_555
C(6) H(20) 3.075 8_456
C(6) H(21) 3.430 4_554
C(6) H(24) 3.450 8_455
C(7) H(1) 3.27(2) .
C(7) H(1) 3.27(2) 3_555
C(7) H(2) 3.244 .
C(7) H(3) 2.040 .
C(7) H(6) 3.297 .
C(7) H(13) 2.767 2_555
C(7) H(13) 2.767 4_555
C(8) H(1) 3.26(2) .
C(8) H(1) 3.26(2) 3_555
C(8) H(3) 3.277 .
C(8) H(5) 3.244 .
C(8) H(6) 2.058 .
C(8) H(9) 3.596 .
C(8) H(9) 3.596 3_555
C(8) H(12) 3.450 6_456
C(8) H(13) 3.022 2_555
C(8) H(13) 3.022 4_555
C(9) H(2) 3.304 .
C(9) H(5) 2.058 .
C(9) H(12) 3.549 6_456
C(10) H(2) 2.051 .
C(10) H(3) 3.295 .
C(10) H(6) 2.082 .
C(10) H(8) 3.312 1_556
C(10) H(8) 3.312 3_556
C(11) H(3) 2.066 .
C(11) H(5) 2.047 .
C(11) H(6) 3.314 .
C(11) H(7) 3.514 1_556
C(11) H(7) 3.514 3_556
C(11) H(16) 3.477 2_555
C(11) H(16) 3.477 4_555
C(11) H(23) 3.076 1_556
C(11) H(23) 3.076 3_556
C(12) H(2) 2.056 .
C(12) H(5) 3.286 .
C(12) H(13) 3.317 2_555
C(12) H(13) 3.317 4_555
C(12) H(16) 3.096 2_555
C(12) H(16) 3.096 4_555
C(12) H(23) 3.163 1_556
C(12) H(23) 3.163 3_556
C(13) H(1) 2.82(2) .
C(13) H(1) 2.82(2) 3_555
C(13) H(6) 2.611 6_556
C(13) H(10) 3.000 .
C(13) H(10) 3.000 3_555
C(13) H(12) 2.045 .
C(13) H(20) 2.032 .
C(13) H(20) 2.032 3_555
C(13) H(21) 2.735 .
C(13) H(21) 2.735 3_555
C(13) H(22) 3.329 .
C(13) H(22) 3.329 3_555
C(14) H(1) 2.59(2) .
C(14) H(1) 3.42(2) 3_555
C(14) H(4) 3.146 .
C(14) H(6) 2.709 6_556
C(14) H(10) 2.043 .
C(14) H(11) 2.715 .
C(14) H(12) 3.022 .
C(14) H(20) 2.728 .
C(14) H(20) 3.329 3_555
C(14) H(21) 2.032 .
C(14) H(22) 2.026 .
C(14) H(23) 3.302 .
C(14) H(24) 3.115 .
C(15) H(1) 3.12(2) .
C(15) H(1) 3.59(2) 3_555
C(15) H(4) 2.973 .
C(15) H(6) 2.869 6_556
C(15) H(10) 3.061 .
C(15) H(11) 2.038 .
C(15) H(11) 3.363 3_555
C(15) H(21) 3.311 .
C(15) H(22) 2.693 .
C(15) H(23) 2.034 .
C(15) H(23) 2.783 3_555
C(15) H(24) 2.043 .
C(15) H(24) 2.924 3_555
C(16) H(1) 3.50(2) .
C(16) H(1) 3.50(2) 3_555
C(16) H(6) 3.323 6_556
C(16) H(10) 3.405 .
C(16) H(10) 3.405 3_555
C(16) H(17) 3.577 6_556
C(16) H(17) 3.577 8_556
C(16) H(18) 3.499 6_556
C(16) H(18) 3.499 8_556
C(16) H(21) 2.921 .
C(16) H(21) 2.921 3_555
C(17) H(1) 3.02(2) .
C(17) H(4) 3.204 .
C(17) H(6) 3.545 6_556
C(17) H(8) 3.262 4_555
C(17) H(10) 3.498 5_656
C(17) H(11) 2.825 .
C(17) H(11) 3.582 5_656
C(17) H(12) 3.478 .
C(17) H(14) 3.509 4_555
C(17) H(20) 2.869 .
C(17) H(24) 3.528 5_656
C(18) H(2) 3.455 1_554
C(18) H(3) 3.318 1_554
C(18) H(4) 2.912 .
C(18) H(7) 3.095 .
C(18) H(9) 3.571 4_554
C(18) H(10) 3.542 .
C(18) H(10) 3.166 5_656
C(18) H(16) 3.071 4_554
C(18) H(22) 2.867 .
C(18) H(23) 2.977 3_555
C(18) H(24) 3.248 3_555
B(1) H(4) 3.584 .
B(1) H(4) 3.584 3_555
B(1) H(9) 3.188 .
B(1) H(9) 3.188 3_555
B(1) H(13) 3.196 2_555
B(1) H(13) 3.196 4_555
B(1) H(20) 3.403 .
B(1) H(20) 3.403 3_555
H(1) O(1) 2.36(2) .
H(1) O(2) 2.32(2) .
H(1) N(1) 3.06(2) .
H(1) C(1) 2.55(2) .
H(1) C(3) 2.92(2) .
H(1) C(4) 3.36(2) 4_555
H(1) C(5) 3.11(2) .
H(1) C(7) 3.27(2) .
H(1) C(8) 3.26(2) .
H(1) C(13) 2.82(2) .
H(1) C(14) 2.59(2) .
H(1) C(14) 3.42(2) 3_555
H(1) C(15) 3.12(2) .
H(1) C(15) 3.59(2) 3_555
H(1) C(16) 3.50(2) .
H(1) C(17) 3.02(2) .
H(1) H(1) 2.17(4) 3_555
H(1) H(4) 2.345 .
H(1) H(7) 3.275 4_555
H(1) H(9) 2.543 .
H(1) H(13) 3.002 4_555
H(1) H(14) 3.246 4_555
H(1) H(16) 3.443 .
H(1) H(20) 3.252 .
H(1) H(21) 2.788 .
H(1) H(22) 3.108 .
H(2) N(1) 3.050 1_556
H(2) N(1) 3.050 3_556
H(2) C(1) 3.160 1_556
H(2) C(2) 2.955 1_556
H(2) C(2) 2.955 3_556
H(2) C(7) 3.244 .
H(2) C(9) 3.304 .
H(2) C(10) 2.051 .
H(2) C(12) 2.056 .
H(2) C(18) 3.455 1_556
H(2) C(18) 3.455 3_556
H(2) H(3) 2.374 .
H(2) H(5) 2.345 .
H(2) H(7) 3.068 1_556
H(2) H(7) 3.068 3_556
H(2) H(8) 3.405 1_556
H(2) H(8) 3.405 3_556
H(2) H(23) 2.499 1_556
H(2) H(23) 2.499 3_556
H(3) O(1) 2.726 .
H(3) C(7) 2.040 .
H(3) C(8) 3.277 .
H(3) C(10) 3.295 .
H(3) C(11) 2.066 .
H(3) C(18) 3.318 1_556
H(3) C(18) 3.318 3_556
H(3) H(2) 2.374 .
H(3) H(16) 2.964 2_555
H(3) H(16) 2.964 4_555
H(3) H(18) 2.943 6_556
H(3) H(18) 2.943 8_556
H(3) H(23) 2.690 1_556
H(3) H(23) 2.690 3_556
H(3) H(24) 3.078 1_556
H(3) H(24) 3.078 3_556
H(4) Fe(1) 2.786 .
H(4) N(1) 1.984 .
H(4) C(1) 2.498 .
H(4) C(2) 3.294 .
H(4) C(4) 2.031 .
H(4) C(5) 2.022 .
H(4) C(14) 3.146 .
H(4) C(15) 2.973 .
H(4) C(17) 3.204 .
H(4) C(18) 2.912 .
H(4) B(1) 3.584 .
H(4) H(1) 2.345 .
H(4) H(7) 2.430 .
H(4) H(9) 2.324 .
H(4) H(11) 2.509 .
H(4) H(13) 2.224 .
H(4) H(14) 2.800 .
H(4) H(15) 2.810 .
H(4) H(16) 2.297 .
H(4) H(21) 3.457 .
H(4) H(22) 2.596 .
H(4) H(23) 2.876 .
H(5) C(2) 3.212 1_556
H(5) C(2) 3.212 3_556
H(5) C(6) 3.171 1_556
H(5) C(6) 3.171 3_556
H(5) C(8) 3.244 .
H(5) C(9) 2.058 .
H(5) C(11) 2.047 .
H(5) C(12) 3.286 .
H(5) H(2) 2.345 .
H(5) H(6) 2.386 .
H(5) H(8) 2.675 1_556
H(5) H(8) 2.675 3_556
H(5) H(18) 3.214 1_556
H(5) H(18) 3.214 3_556
H(5) H(24) 3.078 6_456
H(5) H(24) 3.078 8_456
H(6) O(2) 2.741 .
H(6) C(7) 3.297 .
H(6) C(8) 2.058 .
H(6) C(10) 2.082 .
H(6) C(11) 3.314 .
H(6) C(13) 2.611 6_456
H(6) C(14) 2.709 6_456
H(6) C(14) 2.709 8_456
H(6) C(15) 2.869 6_456
H(6) C(15) 2.869 8_456
H(6) C(16) 3.323 6_456
H(6) C(17) 3.545 6_456
H(6) C(17) 3.545 8_456
H(6) H(5) 2.386 .
H(6) H(10) 3.257 6_456
H(6) H(10) 3.257 8_456
H(6) H(12) 2.973 6_456
H(6) H(24) 3.512 6_456
H(6) H(24) 3.512 8_456
H(7) N(1) 2.585 .
H(7) C(1) 3.584 .
H(7) C(2) 3.087 .
H(7) C(3) 2.070 .
H(7) C(5) 3.350 .
H(7) C(5) 3.367 4_554
H(7) C(6) 3.229 .
H(7) C(11) 3.514 1_554
H(7) C(18) 3.095 .
H(7) H(1) 3.275 4_554
H(7) H(2) 3.068 1_554
H(7) H(4) 2.430 .
H(7) H(8) 2.802 .
H(7) H(9) 3.052 4_554
H(7) H(11) 2.764 .
H(7) H(13) 1.584 .
H(7) H(14) 1.584 .
H(7) H(15) 3.542 .
H(7) H(16) 2.821 4_554
H(7) H(17) 3.305 .
H(7) H(21) 3.139 4_554
H(7) H(23) 2.555 .
H(8) N(1) 2.932 .
H(8) C(2) 2.027 .
H(8) C(2) 3.060 3_555
H(8) C(3) 3.340 .
H(8) C(4) 2.931 .
H(8) C(10) 3.312 1_554
H(8) C(17) 3.262 4_554
H(8) H(2) 3.405 1_554
H(8) H(5) 2.675 1_554
H(8) H(7) 2.802 .
H(8) H(10) 3.343 4_554
H(8) H(14) 2.427 .
H(8) H(15) 3.502 .
H(8) H(15) 3.162 5_556
H(8) H(17) 1.584 .
H(8) H(18) 1.584 .
H(8) H(18) 3.331 3_555
H(8) H(21) 2.613 4_554
H(8) H(22) 3.351 4_554
H(8) H(24) 2.972 8_455
H(9) O(2) 2.769 .
H(9) N(1) 2.617 .
H(9) C(1) 3.203 .
H(9) C(2) 3.456 .
H(9) C(3) 2.055 .
H(9) C(4) 3.360 .
H(9) C(4) 3.540 4_555
H(9) C(8) 3.596 .
H(9) C(18) 3.571 4_555
H(9) B(1) 3.188 .
H(9) H(1) 2.543 .
H(9) H(4) 2.324 .
H(9) H(7) 3.052 4_555
H(9) H(10) 3.345 8_456
H(9) H(11) 3.073 4_555
H(9) H(12) 3.114 6_456
H(9) H(13) 3.132 4_555
H(9) H(14) 3.534 .
H(9) H(15) 1.584 .
H(9) H(16) 1.584 .
H(9) H(17) 3.438 .
H(9) H(23) 3.545 4_555
H(9) H(24) 3.534 4_555
H(10) C(13) 3.000 .
H(10) C(14) 2.043 .
H(10) C(15) 3.061 .
H(10) C(16) 3.405 .
H(10) C(17) 3.498 5_656
H(10) C(18) 3.542 .
H(10) C(18) 3.166 5_656
H(10) H(6) 3.257 6_556
H(10) H(8) 3.343 4_555
H(10) H(9) 3.345 8_556
H(10) H(10) 3.087 5_656
H(10) H(11) 3.181 .
H(10) H(11) 2.654 5_656
H(10) H(12) 3.435 .
H(10) H(15) 3.309 8_556
H(10) H(20) 3.164 .
H(10) H(21) 1.584 .
H(10) H(22) 1.584 .
H(10) H(22) 3.108 5_656
H(10) H(24) 2.838 5_656
H(11) Fe(1) 3.580 .
H(11) C(3) 3.163 .
H(11) C(4) 3.067 .
H(11) C(5) 3.376 4_554
H(11) C(14) 2.715 .
H(11) C(15) 2.038 .
H(11) C(15) 3.363 3_555
H(11) C(17) 2.825 .
H(11) C(17) 3.582 5_656
H(11) H(4) 2.509 .
H(11) H(7) 2.764 .
H(11) H(9) 3.073 4_554
H(11) H(10) 3.181 .
H(11) H(10) 2.654 5_656
H(11) H(13) 2.880 .
H(11) H(15) 3.514 4_554
H(11) H(16) 3.010 4_554
H(11) H(22) 2.244 .
H(11) H(23) 1.584 .
H(11) H(24) 1.584 .
H(12) O(2) 2.668 6_556
H(12) N(1) 3.331 6_556
H(12) N(1) 3.331 8_556
H(12) C(1) 3.491 6_556
H(12) C(2) 3.103 6_556
H(12) C(2) 3.103 8_556
H(12) C(8) 3.450 6_556
H(12) C(9) 3.549 6_556
H(12) C(13) 2.045 .
H(12) C(14) 3.022 .
H(12) C(14) 3.022 3_555
H(12) C(17) 3.478 .
H(12) C(17) 3.478 3_555
H(12) H(6) 2.973 6_556
H(12) H(9) 3.114 6_556
H(12) H(9) 3.114 8_556
H(12) H(10) 3.435 .
H(12) H(10) 3.435 3_555
H(12) H(15) 3.425 6_556
H(12) H(15) 3.425 8_556
H(12) H(17) 3.594 6_556
H(12) H(17) 3.594 8_556
H(12) H(20) 1.584 .
H(12) H(20) 1.584 3_555
H(12) H(21) 3.332 .
H(12) H(21) 3.332 3_555
H(13) O(1) 2.879 2_544
H(13) O(2) 3.283 2_544
H(13) N(1) 3.301 .
H(13) C(3) 2.063 .
H(13) C(5) 2.831 .
H(13) C(7) 2.767 2_544
H(13) C(8) 3.022 2_544
H(13) C(12) 3.317 2_544
H(13) B(1) 3.196 2_544
H(13) H(1) 3.002 4_554
H(13) H(4) 2.224 .
H(13) H(7) 1.584 .
H(13) H(9) 3.132 4_554
H(13) H(11) 2.880 .
H(13) H(14) 1.584 .
H(13) H(15) 3.172 .
H(13) H(16) 2.680 .
H(13) H(22) 3.547 .
H(13) H(23) 3.466 .
H(14) O(1) 3.232 2_544
H(14) N(1) 2.871 .
H(14) C(2) 3.107 .
H(14) C(3) 2.065 .
H(14) C(5) 2.628 .
H(14) C(6) 2.692 .
H(14) C(17) 3.509 4_554
H(14) H(1) 3.246 4_554
H(14) H(4) 2.800 .
H(14) H(7) 1.584 .
H(14) H(8) 2.427 .
H(14) H(9) 3.534 .
H(14) H(13) 1.584 .
H(14) H(15) 2.475 .
H(14) H(16) 2.845 .
H(14) H(17) 2.338 .
H(14) H(17) 3.252 5_556
H(14) H(18) 3.534 5_556
H(14) H(20) 3.192 4_554
H(14) H(21) 2.580 4_554
H(15) N(1) 2.722 .
H(15) C(2) 3.074 .
H(15) C(3) 2.059 .
H(15) C(4) 2.732 .
H(15) C(6) 2.979 .
H(15) C(6) 3.210 5_556
H(15) H(4) 2.810 .
H(15) H(7) 3.542 .
H(15) H(8) 3.502 .
H(15) H(8) 3.162 5_556
H(15) H(9) 1.584 .
H(15) H(10) 3.309 8_456
H(15) H(11) 3.514 4_555
H(15) H(12) 3.425 6_456
H(15) H(13) 3.172 .
H(15) H(14) 2.475 .
H(15) H(16) 1.584 .
H(15) H(17) 2.199 .
H(15) H(17) 2.884 5_556
H(15) H(18) 3.047 5_556
H(15) H(20) 3.201 8_456
H(15) H(21) 3.303 8_456
H(15) H(24) 3.237 4_555
H(16) N(1) 3.300 .
H(16) C(3) 2.060 .
H(16) C(4) 2.721 .
H(16) C(11) 3.477 2_544
H(16) C(12) 3.096 2_544
H(16) C(18) 3.071 4_555
H(16) H(1) 3.443 .
H(16) H(3) 2.964 2_544
H(16) H(4) 2.297 .
H(16) H(7) 2.821 4_555
H(16) H(9) 1.584 .
H(16) H(11) 3.010 4_555
H(16) H(13) 2.680 .
H(16) H(14) 2.845 .
H(16) H(15) 1.584 .
H(16) H(18) 3.496 5_556
H(16) H(23) 2.726 4_555
H(16) H(24) 2.961 4_555
H(17) N(1) 2.720 .
H(17) C(2) 2.023 .
H(17) C(2) 3.221 3_555
H(17) C(3) 2.895 .
H(17) C(4) 2.954 .
H(17) C(5) 2.908 .
H(17) C(6) 3.389 5_556
H(17) C(16) 3.577 6_456
H(17) H(7) 3.305 .
H(17) H(8) 1.584 .
H(17) H(9) 3.438 .
H(17) H(12) 3.594 6_456
H(17) H(14) 2.338 .
H(17) H(14) 3.252 5_556
H(17) H(15) 2.199 .
H(17) H(15) 2.884 5_556
H(17) H(17) 2.530 5_556
H(17) H(18) 1.584 .
H(17) H(18) 3.574 3_555
H(17) H(20) 2.806 8_456
H(17) H(21) 3.430 4_554
H(18) N(1) 3.313 .
H(18) C(2) 2.029 .
H(18) C(2) 2.666 3_555
H(18) C(6) 2.823 3_555
H(18) C(16) 3.499 6_456
H(18) H(3) 2.943 6_456
H(18) H(5) 3.214 1_554
H(18) H(8) 1.584 .
H(18) H(8) 3.331 3_555
H(18) H(14) 3.534 5_556
H(18) H(15) 3.047 5_556
H(18) H(16) 3.496 5_556
H(18) H(17) 1.584 .
H(18) H(17) 3.574 3_555
H(18) H(18) 2.211 3_555
H(18) H(20) 3.416 6_456
H(18) H(20) 2.857 8_456
H(18) H(24) 3.028 8_455
H(20) Fe(1) 3.459 .
H(20) O(1) 2.762 .
H(20) C(2) 3.469 6_556
H(20) C(2) 3.145 8_556
H(20) C(6) 3.075 8_556
H(20) C(13) 2.032 .
H(20) C(14) 2.728 .
H(20) C(14) 3.329 3_555
H(20) C(17) 2.869 .
H(20) B(1) 3.403 .
H(20) H(1) 3.252 .
H(20) H(10) 3.164 .
H(20) H(12) 1.584 .
H(20) H(14) 3.192 4_555
H(20) H(15) 3.201 8_556
H(20) H(17) 2.806 8_556
H(20) H(18) 3.416 6_556
H(20) H(18) 2.857 8_556
H(20) H(20) 1.584 3_555
H(20) H(21) 2.346 .
H(21) Fe(1) 3.372 .
H(21) C(4) 3.260 4_555
H(21) C(6) 3.430 4_555
H(21) C(13) 2.735 .
H(21) C(14) 2.032 .
H(21) C(15) 3.311 .
H(21) C(16) 2.921 .
H(21) H(1) 2.788 .
H(21) H(4) 3.457 .
H(21) H(7) 3.139 4_555
H(21) H(8) 2.613 4_555
H(21) H(10) 1.584 .
H(21) H(12) 3.332 .
H(21) H(14) 2.580 4_555
H(21) H(15) 3.303 8_556
H(21) H(17) 3.430 4_555
H(21) H(20) 2.346 .
H(21) H(22) 1.584 .
H(22) Fe(1) 3.431 .
H(22) C(3) 3.527 .
H(22) C(13) 3.329 .
H(22) C(14) 2.026 .
H(22) C(15) 2.693 .
H(22) C(18) 2.867 .
H(22) H(1) 3.108 .
H(22) H(4) 2.596 .
H(22) H(8) 3.351 4_555
H(22) H(10) 1.584 .
H(22) H(10) 3.108 5_656
H(22) H(11) 2.244 .
H(22) H(13) 3.547 .
H(22) H(21) 1.584 .
H(22) H(23) 3.583 .
H(22) H(24) 3.418 .
H(23) Fe(1) 3.394 .
H(23) N(1) 3.155 .
H(23) C(1) 3.114 .
H(23) C(3) 3.231 .
H(23) C(4) 3.200 .
H(23) C(5) 3.480 4_554
H(23) C(11) 3.076 1_554
H(23) C(12) 3.163 1_554
H(23) C(14) 3.302 .
H(23) C(15) 2.034 .
H(23) C(15) 2.783 3_555
H(23) C(18) 2.977 3_555
H(23) H(2) 2.499 1_554
H(23) H(3) 2.690 1_554
H(23) H(4) 2.876 .
H(23) H(7) 2.555 .
H(23) H(9) 3.545 4_554
H(23) H(11) 1.584 .
H(23) H(13) 3.466 .
H(23) H(16) 2.726 4_554
H(23) H(22) 3.583 .
H(23) H(23) 2.516 3_555
H(23) H(24) 1.584 .
H(23) H(24) 3.191 3_555
H(24) C(5) 3.423 4_554
H(24) C(6) 3.450 8_555
H(24) C(14) 3.115 .
H(24) C(15) 2.043 .
H(24) C(15) 2.924 3_555
H(24) C(17) 3.528 5_656
H(24) C(18) 3.248 3_555
H(24) H(3) 3.078 1_554
H(24) H(5) 3.078 6_556
H(24) H(6) 3.512 6_556
H(24) H(8) 2.972 8_555
H(24) H(9) 3.534 4_554
H(24) H(10) 2.838 5_656
H(24) H(11) 1.584 .
H(24) H(15) 3.237 4_554
H(24) H(16) 2.961 4_554
H(24) H(18) 3.028 8_555
H(24) H(22) 3.418 .
H(24) H(23) 1.584 .
H(24) H(23) 3.191 3_555
H(24) H(24) 3.051 3_555

loop_
_geom_torsion_atom_site_label_1
_geom_torsion_atom_site_label_2
_geom_torsion_atom_site_label_3
_geom_torsion_atom_site_label_4
_geom_torsion
_geom_torsion_site_symmetry_1
_geom_torsion_site_symmetry_3
_geom_torsion_site_symmetry_4
C(1) Fe(1) C(13) C(14) -59.29(16) . . .
C(1) Fe(1) C(13) C(14) 59.29(16) . . 3_555
C(13) Fe(1) C(1) N(1) 92.0(2) . . .
C(13) Fe(1) C(1) N(1) -92.0(2) . . 3_555
C(1) Fe(1) C(14) C(13) 162.97(16) . . .
C(1) Fe(1) C(14) C(15) 43.6(2) . . .
C(1) Fe(1) C(14) C(17) -76.7(2) . . .
C(14) Fe(1) C(1) N(1) 44.9(3) . . .
C(14) Fe(1) C(1) N(1) -139.0(2) . . 3_555
C(1) Fe(1) C(14) C(15) -43.6(2) . 3_555 3_555
C(1) Fe(1) C(14) C(17) 76.7(2) . 3_555 3_555
C(1) Fe(1) C(14) C(13) -162.97(16) . 3_555 .
C(14) Fe(1) C(1) N(1) 139.0(2) 3_555 . .
C(14) Fe(1) C(1) N(1) -44.9(3) 3_555 . 3_555
C(1) Fe(1) C(15) C(14) -148.19(15) . . .
C(1) Fe(1) C(15) C(18) -26.1(2) . . .
C(1) Fe(1) C(15) C(15) 93.18(13) . . 3_555
C(15) Fe(1) C(1) N(1) 71.6(2) . . .
C(15) Fe(1) C(1) N(1) -112.3(2) . . 3_555
C(1) Fe(1) C(15) C(14) 148.19(15) . 3_555 3_555
C(1) Fe(1) C(15) C(18) 26.1(2) . 3_555 3_555
C(1) Fe(1) C(15) C(15) -93.18(13) . 3_555 .
C(15) Fe(1) C(1) N(1) 112.3(2) 3_555 . .
C(15) Fe(1) C(1) N(1) -71.6(2) 3_555 . 3_555
B(1) Fe(1) C(1) N(1) -88.0(2) . . .
B(1) Fe(1) C(1) N(1) 88.0(2) . . 3_555
C(13) Fe(1) C(14) C(15) -119.3(2) . . .
C(13) Fe(1) C(14) C(17) 120.3(3) . . .
C(14) Fe(1) C(13) C(16) -120.71(16) . . .
C(14) Fe(1) C(13) C(14) 118.6(2) . . 3_555
C(13) Fe(1) C(14) C(15) 119.3(2) . 3_555 3_555
C(13) Fe(1) C(14) C(17) -120.3(3) . 3_555 3_555
C(14) Fe(1) C(13) C(14) -118.6(2) 3_555 . .
C(14) Fe(1) C(13) C(16) 120.71(16) 3_555 . .
C(13) Fe(1) C(15) C(14) 37.37(14) . . .
C(13) Fe(1) C(15) C(18) 159.4(2) . . .
C(13) Fe(1) C(15) C(15) -81.27(13) . . 3_555
C(15) Fe(1) C(13) C(14) -37.43(16) . . .
C(15) Fe(1) C(13) C(16) -158.14(7) . . .
C(15) Fe(1) C(13) C(14) 81.15(18) . . 3_555
C(13) Fe(1) C(15) C(14) -37.37(14) . 3_555 3_555
C(13) Fe(1) C(15) C(18) -159.4(2) . 3_555 3_555
C(13) Fe(1) C(15) C(15) 81.27(13) . 3_555 .
C(15) Fe(1) C(13) C(14) -81.15(18) 3_555 . .
C(15) Fe(1) C(13) C(16) 158.14(7) 3_555 . .
C(15) Fe(1) C(13) C(14) 37.43(16) 3_555 . 3_555
B(1) Fe(1) C(13) C(14) 120.71(16) . . .
B(1) Fe(1) C(13) C(14) -120.71(16) . . 3_555
C(14) Fe(1) C(14) C(15) 81.53(16) . 3_555 3_555
C(14) Fe(1) C(14) C(17) -158.1(2) . 3_555 3_555
C(14) Fe(1) C(14) C(13) -37.80(17) . 3_555 .
C(14) Fe(1) C(14) C(13) 37.80(17) 3_555 . .
C(14) Fe(1) C(14) C(15) -81.53(16) 3_555 . .
C(14) Fe(1) C(14) C(17) 158.1(2) 3_555 . .
C(14) Fe(1) C(15) C(18) 122.0(3) . . .
C(14) Fe(1) C(15) C(15) -118.6(2) . . 3_555
C(15) Fe(1) C(14) C(13) 119.3(2) . . .
C(15) Fe(1) C(14) C(17) -120.4(3) . . .
C(14) Fe(1) C(15) C(14) -80.87(17) . 3_555 3_555
C(14) Fe(1) C(15) C(18) 157.1(2) . 3_555 3_555
C(14) Fe(1) C(15) C(15) 37.76(14) . 3_555 .
C(15) Fe(1) C(14) C(13) 81.44(18) 3_555 . .
C(15) Fe(1) C(14) C(15) -37.89(15) 3_555 . .
C(15) Fe(1) C(14) C(17) -158.3(2) 3_555 . .
C(14) Fe(1) B(1) O(1) 38.65(10) . . .
C(14) Fe(1) B(1) O(2) -141.35(10) . . .
B(1) Fe(1) C(14) C(13) -72.60(19) . . .
B(1) Fe(1) C(14) C(15) 168.07(14) . . .
B(1) Fe(1) C(14) C(17) 47.7(2) . . .
C(14) Fe(1) C(15) C(14) 80.87(17) 3_555 . .
C(14) Fe(1) C(15) C(18) -157.1(2) 3_555 . .
C(14) Fe(1) C(15) C(15) -37.76(14) 3_555 . 3_555
C(15) Fe(1) C(14) C(15) 37.89(15) . 3_555 3_555
C(15) Fe(1) C(14) C(17) 158.3(2) . 3_555 3_555
C(15) Fe(1) C(14) C(13) -81.44(18) . 3_555 .
C(14) Fe(1) C(15) C(18) -122.0(3) 3_555 3_555 3_555
C(14) Fe(1) C(15) C(15) 118.6(2) 3_555 3_555 .
C(15) Fe(1) C(14) C(17) 120.4(3) 3_555 3_555 3_555
C(15) Fe(1) C(14) C(13) -119.3(2) 3_555 3_555 .
C(14) Fe(1) B(1) O(1) -38.65(10) 3_555 . .
C(14) Fe(1) B(1) O(2) 141.35(10) 3_555 . .
B(1) Fe(1) C(14) C(15) -168.07(14) . 3_555 3_555
B(1) Fe(1) C(14) C(17) -47.7(2) . 3_555 3_555
B(1) Fe(1) C(14) C(13) 72.60(19) . 3_555 .
C(15) Fe(1) C(15) C(14) -118.6(2) . 3_555 3_555
C(15) Fe(1) C(15) C(18) 119.3(3) . 3_555 3_555
C(15) Fe(1) C(15) C(14) 118.6(2) 3_555 . .
C(15) Fe(1) C(15) C(18) -119.3(3) 3_555 . .
C(15) Fe(1) B(1) O(1) 57.8(2) . . .
C(15) Fe(1) B(1) O(2) -122.2(2) . . .
B(1) Fe(1) C(15) C(14) -26.8(3) . . .
B(1) Fe(1) C(15) C(18) 95.3(3) . . .
B(1) Fe(1) C(15) C(15) -145.4(2) . . 3_555
C(15) Fe(1) B(1) O(1) -57.8(2) 3_555 . .
C(15) Fe(1) B(1) O(2) 122.2(2) 3_555 . .
B(1) Fe(1) C(15) C(14) 26.8(3) . 3_555 3_555
B(1) Fe(1) C(15) C(18) -95.3(3) . 3_555 3_555
B(1) Fe(1) C(15) C(15) 145.4(2) . 3_555 .
C(1) N(1) C(2) C(6) -178.4(2) . . .
C(1) N(1) C(2) C(2) 0.6(2) . . 3_555
C(2) N(1) C(1) Fe(1) 175.8(2) . . .
C(2) N(1) C(1) N(1) -1.0(2) . . 3_555
C(1) N(1) C(3) C(4) -131.3(2) . . .
C(1) N(1) C(3) C(5) 101.2(2) . . .
C(3) N(1) C(1) Fe(1) -0.6(3) . . .
C(3) N(1) C(1) N(1) -177.4(2) . . 3_555
C(2) N(1) C(3) C(4) 52.9(3) . . .
C(2) N(1) C(3) C(5) -74.7(2) . . .
C(3) N(1) C(2) C(6) -2.2(3) . . .
C(3) N(1) C(2) C(2) 176.8(2) . . 3_555
N(1) C(2) C(2) C(6) -179.0(2) . 3_555 3_555
C(6) C(2) C(2) N(1) 179.0(2) . 3_555 3_555
Fe(1) C(13) C(14) C(15) 59.89(19) . . .
Fe(1) C(13) C(14) C(17) -123.1(2) . . .
Fe(1) C(13) C(14) C(15) -59.89(19) . 3_555 3_555
Fe(1) C(13) C(14) C(17) 123.1(2) . 3_555 3_555
C(14) C(13) C(14) Fe(1) 59.9(2) . 3_555 .
C(14) C(13) C(14) C(15) 0.0(3) . 3_555 3_555
C(14) C(13) C(14) C(17) -177.0(2) . 3_555 3_555
C(14) C(13) C(14) Fe(1) -59.9(2) 3_555 . .
C(14) C(13) C(14) C(15) -0.0(3) 3_555 . .
C(14) C(13) C(14) C(17) 177.0(2) 3_555 . .
C(16) C(13) C(14) Fe(1) 126.7(3) . . .
C(16) C(13) C(14) C(15) -173.4(3) . . .
C(16) C(13) C(14) C(17) 3.6(5) . . .
C(16) C(13) C(14) Fe(1) -126.7(3) . 3_555 .
C(16) C(13) C(14) C(15) 173.4(3) . 3_555 3_555
C(16) C(13) C(14) C(17) -3.6(5) . 3_555 3_555
Fe(1) C(14) C(15) C(18) -127.7(2) . . .
Fe(1) C(14) C(15) C(15) 59.86(17) . . 3_555
C(13) C(14) C(15) Fe(1) -59.8(2) . . .
C(13) C(14) C(15) C(18) 172.5(2) . . .
C(13) C(14) C(15) C(15) 0.0(2) . . 3_555
C(17) C(14) C(15) Fe(1) 123.2(2) . . .
C(17) C(14) C(15) C(18) -4.5(4) . . .
C(17) C(14) C(15) C(15) -177.0(2) . . 3_555
Fe(1) C(15) C(15) C(14) 59.76(17) . 3_555 3_555
Fe(1) C(15) C(15) C(18) -127.6(2) . 3_555 3_555
C(14) C(15) C(15) Fe(1) -59.76(17) . 3_555 .
C(14) C(15) C(15) C(18) 172.7(2) . 3_555 3_555
C(18) C(15) C(15) Fe(1) 127.6(2) . 3_555 .
C(18) C(15) C(15) C(14) -172.7(2) . 3_555 3_555
